data_2241412
loop_
_publ_author_name
'Harrypersad, Shane'
'Foucher, Daniel'
'Lough, Alan J.'

_publ_section_title
;
 Crystal structure of (<i>E</i>)-(benzylidene)(pyridin-2-ylmethyl)amine
;
_journal_coeditor_code SU5247
_journal_issue 12
_journal_name_full 'Acta Crystallographica Section E'
_journal_page_first o1040
_journal_paper_doi 10.1107/S2056989015023324
_journal_volume 71
_journal_year 2015
_chemical_formula_iupac 'C13 H12 N2'
_chemical_formula_moiety 'C13 H12 N2'
_chemical_formula_sum 'C13 H12 N2'
_chemical_formula_weight 196.25
_chemical_name_systematic
;
(<i>E</i>)-(Benzylidene)(pyridin-2-ylmethyl)amine
;
_space_group_crystal_system monoclinic
_space_group_IT_number 14
_space_group_name_Hall '-P 2ybc'
_space_group_name_H-M_alt 'P 1 21/c 1'
_symmetry_space_group_name_Hall '-P 2ybc'
_symmetry_space_group_name_H-M 'P 1 21/c 1'
_atom_sites_solution_hydrogens geom
_audit_creation_method SHELXL-2014/7
_cell_angle_alpha 90
_cell_angle_beta 115.138(4)
_cell_angle_gamma 90
_cell_formula_units_Z 4
_cell_length_a 9.8029(13)
_cell_length_b 10.4175(13)
_cell_length_c 11.4984(15)
_cell_measurement_reflns_used 2108
_cell_measurement_temperature 147(2)
_cell_measurement_theta_max 27.37
_cell_measurement_theta_min 2.77
_cell_volume 1063.0(2)
_computing_cell_refinement
;
SAINT (Bruker, 2014)
;
_computing_data_collection
;
APEX2 (Bruker, 2014)
;
_computing_data_reduction
;
SAINT (Bruker, 2014)
;
_computing_molecular_graphics
;
PLATON (Spek, 2009) and SHELXTL (Sheldrick, 2008)
;
_computing_publication_material
;
SHELXL2014 (Sheldrick, 2015b)
;
_computing_structure_refinement
;
SHELXL2014 (Sheldrick, 2015b)
;
_computing_structure_solution
;
SHELXT (Sheldrick, 2015a)
;
_diffrn_ambient_temperature 147(2)
_diffrn_measured_fraction_theta_full 0.999
_diffrn_measured_fraction_theta_max 0.993
_diffrn_measurement_device_type 'Bruker Kappa APEX DUO CCD'
_diffrn_measurement_method '\f and \w scans'
_diffrn_radiation_type MoK\a
_diffrn_radiation_wavelength 0.71073
_diffrn_reflns_av_R_equivalents 0.0327
_diffrn_reflns_limit_h_max 11
_diffrn_reflns_limit_h_min -12
_diffrn_reflns_limit_k_max 13
_diffrn_reflns_limit_k_min -13
_diffrn_reflns_limit_l_max 14
_diffrn_reflns_limit_l_min -12
_diffrn_reflns_number 5375
_diffrn_reflns_theta_full 25.242
_diffrn_reflns_theta_max 27.494
_diffrn_reflns_theta_min 2.295
_exptl_absorpt_coefficient_mu 0.074
_exptl_absorpt_correction_T_max 0.7456
_exptl_absorpt_correction_T_min 0.6867
_exptl_absorpt_correction_type multi-scan
_exptl_absorpt_process_details
;
(SADABS; Bruker, 2014)
;
_exptl_crystal_colour colourless
_exptl_crystal_density_diffrn 1.226
_exptl_crystal_description needle
_exptl_crystal_F_000 416
_exptl_crystal_size_max 0.320
_exptl_crystal_size_mid 0.220
_exptl_crystal_size_min 0.110
_refine_diff_density_max 0.166
_refine_diff_density_min -0.201
_refine_ls_extinction_method none
_refine_ls_goodness_of_fit_ref 1.024
_refine_ls_hydrogen_treatment constr
_refine_ls_matrix_type full
_refine_ls_number_parameters 136
_refine_ls_number_reflns 2427
_refine_ls_number_restraints 0
_refine_ls_restrained_S_all 1.024
_refine_ls_R_factor_all 0.0717
_refine_ls_R_factor_gt 0.0450
_refine_ls_shift/su_max 0.001
_refine_ls_shift/su_mean 0.000
_refine_ls_structure_factor_coef Fsqd
_refine_ls_weighting_details 'w=1/[\s^2^(Fo^2^)+(0.0497P)^2^+0.1728P] where P=(Fo^2^+2Fc^2^)/3'
_refine_ls_weighting_scheme calc
_refine_ls_wR_factor_gt 0.1026
_refine_ls_wR_factor_ref 0.1168
_reflns_number_gt 1712
_reflns_number_total 2427
_reflns_threshold_expression 'I > 2\s(I)'
_cod_data_source_file su5247sup1.cif
_cod_data_source_block I
_cod_database_code 2241412
_shelx_space_group_comment
;
The symmetry employed for this shelxl refinement is uniquely defined
by the following loop, which should always be used as a source of
symmetry information in preference to the above space-group names.
They are only intended as comments.
;
_shelx_estimated_absorpt_t_min 0.977
_shelx_estimated_absorpt_t_max 0.992

loop_
_space_group_symop_operation_xyz
'x, y, z'
'-x, y+1/2, -z+1/2'
'-x, -y, -z'
'x, -y-1/2, z-1/2'

loop_
_atom_site_type_symbol
_atom_site_label
_atom_site_fract_x
_atom_site_fract_y
_atom_site_fract_z
_atom_site_U_iso_or_equiv
_atom_site_adp_type
_atom_site_calc_flag
_atom_site_occupancy
N N1 0.15560(14) 0.68211(12) 0.22241(12) 0.0330(3) Uani d 1
N N2 0.22487(16) 0.95797(12) 0.30974(14) 0.0386(3) Uani d 1
C C1 0.20176(19) 0.56274(15) 0.21743(17) 0.0408(4) Uani d 1
H H1A 0.1794 0.5273 0.1352 0.049 Uiso calc 1
C C2 0.27894(19) 0.48812(15) 0.32253(19) 0.0452(5) Uani d 1
H H2A 0.3094 0.4036 0.3134 0.054 Uiso calc 1
C C3 0.31131(17) 0.53793(16) 0.44134(18) 0.0435(5) Uani d 1
H H3A 0.3647 0.4884 0.5165 0.052 Uiso calc 1
C C4 0.26525(17) 0.66143(16) 0.45063(15) 0.0363(4) Uani d 1
H H4A 0.2864 0.6982 0.5321 0.044 Uiso calc 1
C C5 0.18781(16) 0.73029(13) 0.33913(14) 0.0285(3) Uani d 1
C C6 0.1323(2) 0.86489(14) 0.3400(2) 0.0484(5) Uani d 1
H H6A 0.0261 0.8721 0.2759 0.058 Uiso calc 1
H H6B 0.1363 0.8842 0.4257 0.058 Uiso calc 1
C C7 0.15547(18) 1.02977(13) 0.21382(15) 0.0337(4) Uani d 1
H H7A 0.0496 1.0192 0.1677 0.040 Uiso calc 1
C C8 0.22990(16) 1.12861(13) 0.16989(14) 0.0288(3) Uani d 1
C C9 0.14469(17) 1.19809(13) 0.05954(14) 0.0313(3) Uani d 1
H H9A 0.0392 1.1835 0.0161 0.038 Uiso calc 1
C C10 0.21199(18) 1.28840(14) 0.01229(15) 0.0346(4) Uani d 1
H H10A 0.1530 1.3346 -0.0639 0.042 Uiso calc 1
C C11 0.36432(19) 1.31114(14) 0.07569(15) 0.0357(4) Uani d 1
H H11A 0.4105 1.3732 0.0435 0.043 Uiso calc 1
C C12 0.45054(17) 1.24339(15) 0.18669(15) 0.0347(4) Uani d 1
H H12A 0.5556 1.2597 0.2305 0.042 Uiso calc 1
C C13 0.38459(17) 1.15228(14) 0.23412(14) 0.0318(3) Uani d 1
H H13A 0.4442 1.1060 0.3100 0.038 Uiso calc 1

loop_
_atom_site_aniso_label
_atom_site_aniso_U_11
_atom_site_aniso_U_22
_atom_site_aniso_U_33
_atom_site_aniso_U_12
_atom_site_aniso_U_13
_atom_site_aniso_U_23
N1 0.0341(7) 0.0335(7) 0.0304(7) -0.0004(6) 0.0127(6) 0.0025(5)
N2 0.0540(9) 0.0231(6) 0.0479(8) 0.0000(6) 0.0305(7) -0.0018(6)
C1 0.0507(10) 0.0335(8) 0.0465(10) -0.0098(8) 0.0286(9) -0.0102(7)
C2 0.0496(10) 0.0257(7) 0.0796(14) 0.0064(7) 0.0459(10) 0.0101(8)
C3 0.0279(8) 0.0498(10) 0.0557(11) 0.0094(7) 0.0207(8) 0.0323(9)
C4 0.0339(8) 0.0477(9) 0.0289(8) -0.0082(7) 0.0149(7) 0.0028(7)
C5 0.0302(7) 0.0257(7) 0.0336(8) -0.0020(6) 0.0175(6) 0.0015(6)
C6 0.0674(12) 0.0283(8) 0.0715(13) 0.0053(8) 0.0509(11) 0.0040(8)
C7 0.0371(8) 0.0256(7) 0.0453(9) 0.0014(6) 0.0242(8) -0.0065(7)
C8 0.0322(8) 0.0244(7) 0.0343(8) 0.0012(6) 0.0186(7) -0.0064(6)
C9 0.0303(7) 0.0293(7) 0.0333(8) 0.0035(6) 0.0125(6) -0.0057(6)
C10 0.0416(9) 0.0311(8) 0.0312(8) 0.0049(7) 0.0156(7) 0.0007(6)
C11 0.0469(9) 0.0287(7) 0.0397(9) -0.0032(7) 0.0262(8) -0.0040(7)
C12 0.0307(8) 0.0356(8) 0.0396(9) -0.0040(7) 0.0168(7) -0.0094(7)
C13 0.0343(8) 0.0301(7) 0.0300(8) 0.0033(6) 0.0127(6) -0.0040(6)

loop_
_atom_type_symbol
_atom_type_description
_atom_type_scat_dispersion_real
_atom_type_scat_dispersion_imag
_atom_type_scat_source
C C 0.0033 0.0016 'International Tables Vol C Tables 4.2.6.8 and 6.1.1.4'
H H 0.0000 0.0000 'International Tables Vol C Tables 4.2.6.8 and 6.1.1.4'
N N 0.0061 0.0033 'International Tables Vol C Tables 4.2.6.8 and 6.1.1.4'

loop_
_geom_angle_atom_site_label_1
_geom_angle_atom_site_label_2
_geom_angle_atom_site_label_3
_geom_angle
C1 N1 C5 116.94(13)
C7 N2 C6 116.07(15)
N1 C1 C2 124.36(16)
N1 C1 H1A 117.8
C2 C1 H1A 117.8
C1 C2 C3 118.37(15)
C1 C2 H2A 120.8
C3 C2 H2A 120.8
C2 C3 C4 119.06(15)
C2 C3 H3A 120.5
C4 C3 H3A 120.5
C5 C4 C3 118.71(15)
C5 C4 H4A 120.6
C3 C4 H4A 120.6
N1 C5 C4 122.57(13)
N1 C5 C6 115.06(13)
C4 C5 C6 122.37(14)
N2 C6 C5 110.62(12)
N2 C6 H6A 109.5
C5 C6 H6A 109.5
N2 C6 H6B 109.5
C5 C6 H6B 109.5
H6A C6 H6B 108.1
N2 C7 C8 123.50(15)
N2 C7 H7A 118.2
C8 C7 H7A 118.2
C9 C8 C13 119.14(13)
C9 C8 C7 119.01(14)
C13 C8 C7 121.83(14)
C10 C9 C8 120.66(14)
C10 C9 H9A 119.7
C8 C9 H9A 119.7
C11 C10 C9 119.97(15)
C11 C10 H10A 120.0
C9 C10 H10A 120.0
C10 C11 C12 119.99(14)
C10 C11 H11A 120.0
C12 C11 H11A 120.0
C13 C12 C11 120.49(14)
C13 C12 H12A 119.8
C11 C12 H12A 119.8
C12 C13 C8 119.75(14)
C12 C13 H13A 120.1
C8 C13 H13A 120.1

loop_
_geom_bond_atom_site_label_1
_geom_bond_atom_site_label_2
_geom_bond_distance
N1 C1 1.333(2)
N1 C5 1.3391(18)
N2 C7 1.265(2)
N2 C6 1.467(2)
C1 C2 1.364(2)
C1 H1A 0.9500
C2 C3 1.367(3)
C2 H2A 0.9500
C3 C4 1.383(2)
C3 H3A 0.9500
C4 C5 1.381(2)
C4 H4A 0.9500
C5 C6 1.506(2)
C6 H6A 0.9900
C6 H6B 0.9900
C7 C8 1.470(2)
C7 H7A 0.9500
C8 C9 1.390(2)
C8 C13 1.398(2)
C9 C10 1.386(2)
C9 H9A 0.9500
C10 C11 1.376(2)
C10 H10A 0.9500
C11 C12 1.387(2)
C11 H11A 0.9500
C12 C13 1.384(2)
C12 H12A 0.9500
C13 H13A 0.9500

loop_
_geom_hbond_atom_site_label_D
_geom_hbond_atom_site_label_H
_geom_hbond_atom_site_label_A
_geom_hbond_site_symmetry_A
_geom_hbond_distance_DH
_geom_hbond_distance_HA
_geom_hbond_distance_DA
_geom_hbond_angle_DHA
_geom_hbond_publ_flag
C2 H2A Cg1 1_545 0.95 2.87 3.6655(19) 142 yes
C3 H3A Cg1 4_576 0.95 2.71 3.4436(19) 135 yes
C7 H7A Cg2 2_555 0.95 2.93 3.716(2) 140 yes
C12 H12A Cg2 2_655 0.95 2.91 3.484(2) 120 yes

loop_
_geom_torsion_atom_site_label_1
_geom_torsion_atom_site_label_2
_geom_torsion_atom_site_label_3
_geom_torsion_atom_site_label_4
_geom_torsion
C5 N1 C1 C2 -0.2(2)
N1 C1 C2 C3 0.2(2)
C1 C2 C3 C4 -0.1(2)
C2 C3 C4 C5 0.0(2)
C1 N1 C5 C4 0.1(2)
C1 N1 C5 C6 -179.47(13)
C3 C4 C5 N1 0.0(2)
C3 C4 C5 C6 179.50(14)
C7 N2 C6 C5 122.53(16)
N1 C5 C6 N2 -74.07(19)
C4 C5 C6 N2 106.40(17)
C6 N2 C7 C8 179.81(13)
N2 C7 C8 C9 176.78(13)
N2 C7 C8 C13 -1.5(2)
C13 C8 C9 C10 1.0(2)
C7 C8 C9 C10 -177.39(12)
C8 C9 C10 C11 -0.8(2)
C9 C10 C11 C12 0.2(2)
C10 C11 C12 C13 0.3(2)
C11 C12 C13 C8 -0.2(2)
C9 C8 C13 C12 -0.5(2)
C7 C8 C13 C12 177.85(12)

_cod_database_fobs_code 2241412
